data_1512195
loop_
_publ_author_name
'Ding, Chunyong'
'Zhang, Yusong'
'Chen, Haijun'
'Wild, Christopher'
'Wang, Tianzhi'
'White, Mark A.'
'Shen, Qiang'
'Zhou, Jia'

_publ_section_title
;
 Overcoming Synthetic Challenges of Oridonin A-Ring Structural
 Diversification: Regio- and Stereoselective Installation of Azides and
 1,2,3-Triazoles at the C-1, C-2, or C-3 Position
;
_journal_issue 14
_journal_name_full 'Organic Letters'
_journal_page_first 3718
_journal_paper_doi 10.1021/ol4015865
_journal_volume 15
_journal_year 2013
_chemical_absolute_configuration ad
_chemical_compound_source 'Chemical Synthesis'
_chemical_formula_moiety 'C28 H31 N3 O5, C O'
_chemical_formula_sum 'C29 H31 N3 O6'
_chemical_formula_weight 517.57
_space_group_IT_number 4
_symmetry_cell_setting monoclinic
_symmetry_space_group_name_Hall 'P 2yb'
_symmetry_space_group_name_H-M 'P 1 21 1'
_atom_sites_solution_hydrogens difmap
_atom_sites_solution_primary direct
_cell_angle_alpha 90
_cell_angle_beta 92.814(7)
_cell_angle_gamma 90
_cell_formula_units_Z 2
_cell_length_a 6.2382(6)
_cell_length_b 13.1872(11)
_cell_length_c 15.8280(14)
_cell_measurement_reflns_used 1024
_cell_measurement_temperature 263
_cell_measurement_theta_max 67
_cell_measurement_theta_min 3
_cell_volume 1300.5(2)
_computing_cell_refinement 'SAINT (Siemens ,1995)'
_computing_data_collection 'SMART (Siemens, 1993)'
_computing_data_reduction 'SAINT (Siemens ,1995)'
_computing_molecular_graphics 'CAMERON (Watkin et al., 1996)'
_computing_publication_material 'CRYSTALS (Betteridge et al., 2003)'
_computing_structure_refinement 'CRYSTALS (Betteridge et al., 2003)'
_computing_structure_solution 'SIR92 (Altomare et al., 1994)'
_diffrn_ambient_temperature 263
_diffrn_measured_fraction_theta_max 0.974
_diffrn_measurement_device Area
_diffrn_measurement_device_type 'Bruker SMART'
_diffrn_measurement_method '\f & \w scans'
_diffrn_radiation_monochromator graphite
_diffrn_radiation_type 'Cu K\a'
_diffrn_radiation_wavelength 1.54180
_diffrn_reflns_av_R_equivalents 0.033
_diffrn_reflns_limit_h_max 6
_diffrn_reflns_limit_h_min -7
_diffrn_reflns_limit_k_max 15
_diffrn_reflns_limit_k_min -15
_diffrn_reflns_limit_l_max 18
_diffrn_reflns_limit_l_min -18
_diffrn_reflns_number 10230
_diffrn_reflns_theta_max 66.677
_diffrn_reflns_theta_min 4.366
_diffrn_standards_number 0
_exptl_absorpt_coefficient_mu 0.764
_exptl_absorpt_correction_T_max 0.96
_exptl_absorpt_correction_T_min 0.85
_exptl_absorpt_correction_type multi-scan
_exptl_absorpt_process_details 'SADABS (Siemens, 1996)'
_exptl_crystal_colour colourless
_exptl_crystal_density_diffrn 1.322
_exptl_crystal_density_method 'not measured'
_exptl_crystal_description hornblende
_exptl_crystal_F_000 548
_exptl_crystal_size_max 0.200
_exptl_crystal_size_mid 0.100
_exptl_crystal_size_min 0.050
_refine_diff_density_max 0.20
_refine_diff_density_min -0.24
_refine_ls_abs_structure_details 'Flack (1983), 1945 Friedel-pairs'
_refine_ls_abs_structure_Flack 0.1(2)
_refine_ls_extinction_coef 31(12)
_refine_ls_extinction_method 'Larson (1970), Equation 22'
_refine_ls_goodness_of_fit_ref 0.9847
_refine_ls_hydrogen_treatment constr
_refine_ls_matrix_type full
_refine_ls_number_parameters 345
_refine_ls_number_reflns 4241
_refine_ls_number_restraints 1
_refine_ls_R_factor_all 0.0472
_refine_ls_R_factor_gt 0.0447
_refine_ls_shift/su_max 0.0007296
_refine_ls_shift/su_mean 0.0000714
_refine_ls_structure_factor_coef Fsqd
_refine_ls_weighting_details
;
 Method= Modified Sheldrick 
 w=1/[\s^2^(F^2^) + ( 0.08P)^2^ + 0.16P] 
 ,where P=(max(Fo^2^,0) + 2Fc^2^)/3 
;
_refine_ls_weighting_scheme calc
_refine_ls_wR_factor_all 0.1201
_refine_ls_wR_factor_gt 0.1182
_refine_ls_wR_factor_ref 0.1201
_reflns_limit_h_max 7
_reflns_limit_h_min -7
_reflns_limit_k_max 15
_reflns_limit_k_min -15
_reflns_limit_l_max 18
_reflns_limit_l_min 0
_reflns_number_gt 3946
_reflns_number_total 4272
_reflns_threshold_expression I>2.0\s(I)
_oxford_diffrn_Wilson_B_factor 3.96
_oxford_diffrn_Wilson_scale 1.47
_oxford_refine_ls_r_factor_ref 0.0472
_oxford_refine_ls_scale 0.855(4)
_oxford_reflns_number_all 4241
_oxford_reflns_threshold_expression_ref I>-3.0\s(I)
_cod_data_source_file ol4015865_si_003.cif
_cod_data_source_block 1
_cod_depositor_comments
;
The following automatic conversions were performed:

'_symmetry_cell_setting' value 'Monoclinic' changed to 'monoclinic'
according to /home/saulius/struct/CIF-dictionaries/cif_core.dic
dictionary named 'cif_core.dic' version 2.4.2 from
2011-04-26.

'_atom_sites_solution_primary' value 'Direct' changed to
'direct' according to
/home/saulius/struct/CIF-dictionaries/cif_core.dic dictionary named
'cif_core.dic' version 2.4.2 from 2011-04-26.

Automatic conversion script
Id: cif_fix_values 1891 2012-01-12 08:04:46Z andrius 
;
_cod_original_sg_symbol_H-M 'P 1 21 1 '
_cod_database_code 1512195

loop_
_symmetry_equiv_pos_as_xyz
x,y,z
-x,y+1/2,-z

loop_
_atom_site_label
_atom_site_type_symbol
_atom_site_fract_x
_atom_site_fract_y
_atom_site_fract_z
_atom_site_U_iso_or_equiv
_atom_site_occupancy
_atom_site_adp_type
_atom_site_refinement_flags_posn
O17 O -0.1660(2) 0.73070(13) 0.32971(10) 0.0463 1.0000 Uani .
C37 C -0.0362(3) 0.78040(17) 0.39589(14) 0.0416 1.0000 Uani .
O3 O -0.1732(3) 0.80598(14) 0.45892(11) 0.0526 1.0000 Uani .
C4 C 0.0421(4) 0.87841(17) 0.35551(15) 0.0431 1.0000 Uani .
O5 O 0.1672(3) 0.94223(13) 0.41034(11) 0.0540 1.0000 Uani .
C6 C 0.1614(3) 0.85170(16) 0.27579(14) 0.0399 1.0000 Uani .
C7 C 0.1799(3) 0.73439(16) 0.26586(13) 0.0383 1.0000 Uani .
C8 C -0.0459(3) 0.68912(18) 0.26266(15) 0.0435 1.0000 Uani .
C9 C 0.2984(3) 0.69375(17) 0.34911(14) 0.0385 1.0000 Uani .
C10 C 0.1450(3) 0.70672(16) 0.42459(14) 0.0383 1.0000 Uani .
C11 C 0.0643(3) 0.60217(18) 0.45485(15) 0.0440 1.0000 Uani .
O12 O -0.0880(3) 0.62231(14) 0.51735(12) 0.0549 1.0000 Uani .
C13 C 0.2713(4) 0.55588(18) 0.49473(16) 0.0491 1.0000 Uani .
C14 C 0.3525(4) 0.6426(2) 0.54845(15) 0.0520 1.0000 Uani .
C15 C 0.2787(4) 0.73727(19) 0.50488(15) 0.0460 1.0000 Uani .
O16 O 0.3215(4) 0.82205(16) 0.52881(12) 0.0675 1.0000 Uani .
C17 C 0.4629(6) 0.6436(3) 0.6212(2) 0.0807 1.0000 Uani .
C18 C 0.4262(4) 0.5295(2) 0.42598(17) 0.0538 1.0000 Uani .
C19 C 0.3744(4) 0.58333(18) 0.34195(15) 0.0459 1.0000 Uani .
C20 C 0.3141(4) 0.71255(18) 0.18810(14) 0.0443 1.0000 Uani .
N21 N 0.2835(3) 0.60942(16) 0.15159(12) 0.0471 1.0000 Uani .
N22 N 0.0925(4) 0.58103(19) 0.11629(15) 0.0621 1.0000 Uani .
N23 N 0.1122(4) 0.48794(19) 0.08924(16) 0.0631 1.0000 Uani .
C24 C 0.3174(4) 0.4558(2) 0.10697(15) 0.0495 1.0000 Uani .
C25 C 0.4269(4) 0.5340(2) 0.14570(16) 0.0501 1.0000 Uani .
C26 C 0.3843(4) 0.3505(2) 0.08945(15) 0.0516 1.0000 Uani .
C27 C 0.2495(5) 0.2837(2) 0.04585(16) 0.0552 1.0000 Uani .
C28 C 0.3107(5) 0.1844(2) 0.03247(18) 0.0651 1.0000 Uani .
C29 C 0.5069(6) 0.1506(2) 0.06314(19) 0.0671 1.0000 Uani .
C30 C 0.6434(6) 0.2158(3) 0.1062(2) 0.0745 1.0000 Uani .
C31 C 0.5845(5) 0.3158(2) 0.1187(2) 0.0694 1.0000 Uani .
C32 C 0.2829(4) 0.7873(2) 0.11641(16) 0.0559 1.0000 Uani .
C33 C 0.1788(4) 0.8745(2) 0.12008(16) 0.0545 1.0000 Uani .
C34 C 0.0746(4) 0.91332(18) 0.19706(15) 0.0480 1.0000 Uani .
C35 C 0.1413(6) 1.0246(2) 0.21099(19) 0.0651 1.0000 Uani .
C36 C -0.1722(5) 0.9115(3) 0.1789(2) 0.0724 1.0000 Uani .
H41 H -0.0899 0.9164 0.3397 0.0527 1.0000 Uiso R
H61 H 0.3057 0.8763 0.2870 0.0473 1.0000 Uiso R
H81 H -0.1181 0.7048 0.2086 0.0522 1.0000 Uiso R
H82 H -0.0363 0.6156 0.2701 0.0519 1.0000 Uiso R
H91 H 0.4263 0.7367 0.3638 0.0447 1.0000 Uiso R
H111 H 0.0070 0.5617 0.4074 0.0529 1.0000 Uiso R
H131 H 0.2394 0.4989 0.5282 0.0600 1.0000 Uiso R
H172 H 0.5085 0.7056 0.6454 0.0986 1.0000 Uiso R
H171 H 0.4905 0.5826 0.6489 0.0992 1.0000 Uiso R
H181 H 0.5705 0.5474 0.4454 0.0638 1.0000 Uiso R
H182 H 0.4204 0.4583 0.4150 0.0649 1.0000 Uiso R
H192 H 0.5015 0.5821 0.3098 0.0542 1.0000 Uiso R
H191 H 0.2582 0.5451 0.3114 0.0545 1.0000 Uiso R
H201 H 0.4651 0.7142 0.2078 0.0517 1.0000 Uiso R
H251 H 0.5746 0.5373 0.1643 0.0614 1.0000 Uiso R
H271 H 0.1106 0.3064 0.0286 0.0680 1.0000 Uiso R
H321 H 0.3391 0.7697 0.0649 0.0669 1.0000 Uiso R
H331 H 0.1700 0.9142 0.0706 0.0661 1.0000 Uiso R
H351 H 0.0995 1.0625 0.1613 0.0974 1.0000 Uiso R
H352 H 0.0780 1.0500 0.2598 0.0972 1.0000 Uiso R
H353 H 0.2957 1.0272 0.2183 0.0974 1.0000 Uiso R
H361 H -0.2068 0.9451 0.1262 0.1099 1.0000 Uiso R
H363 H -0.2438 0.9454 0.2227 0.1097 1.0000 Uiso R
H362 H -0.2279 0.8438 0.1741 0.1103 1.0000 Uiso R
H311 H 0.6799 0.3599 0.1443 0.0870 1.0000 Uiso R
H301 H 0.7817 0.1942 0.1247 0.0897 1.0000 Uiso R
H291 H 0.5509 0.0825 0.0500 0.0808 1.0000 Uiso R
H281 H 0.2188 0.1393 0.0039 0.0805 1.0000 Uiso R
H31 H -0.1995 0.7585 0.4911 0.0793 1.0000 Uiso R
H121 H -0.1136 0.5763 0.5499 0.0824 1.0000 Uiso R
H51 H 0.2067 0.9126 0.4539 0.0817 1.0000 Uiso R
O1 O 0.8606(14) 0.4056(5) 0.3094(4) 0.2146 1.0000 Uani .
C2 C 1.0262(15) 0.3291(8) 0.2959(6) 0.1901 1.0000 Uani .

loop_
_atom_site_aniso_label
_atom_site_aniso_U_11
_atom_site_aniso_U_22
_atom_site_aniso_U_33
_atom_site_aniso_U_23
_atom_site_aniso_U_13
_atom_site_aniso_U_12
O17 0.0305(7) 0.0456(9) 0.0626(9) 0.0003(7) 0.0005(6) 0.0002(6)
C37 0.0373(10) 0.0333(11) 0.0546(12) 0.0003(9) 0.0057(9) 0.0009(9)
O3 0.0488(8) 0.0442(9) 0.0665(10) 0.0038(8) 0.0199(8) 0.0068(7)
C4 0.0445(11) 0.0307(10) 0.0547(12) 0.0016(9) 0.0080(9) 0.0061(9)
O5 0.0759(11) 0.0282(7) 0.0591(9) -0.0069(7) 0.0140(8) -0.0038(7)
C6 0.0375(10) 0.0337(11) 0.0486(11) 0.0020(8) 0.0031(8) 0.0004(8)
C7 0.0338(10) 0.0311(10) 0.0497(11) -0.0034(8) -0.0007(8) 0.0019(8)
C8 0.0366(10) 0.0386(11) 0.0548(12) -0.0007(9) -0.0024(9) 0.0011(9)
C9 0.0316(9) 0.0333(10) 0.0502(11) -0.0015(8) -0.0005(8) -0.0005(8)
C10 0.0348(10) 0.0299(10) 0.0502(11) 0.0001(8) 0.0027(8) -0.0035(8)
C11 0.0400(11) 0.0326(10) 0.0594(13) 0.0037(9) 0.0023(9) -0.0026(9)
O12 0.0485(9) 0.0441(10) 0.0729(11) 0.0156(8) 0.0127(8) -0.0048(7)
C13 0.0490(12) 0.0373(12) 0.0607(14) 0.0131(9) 0.0008(11) 0.0008(10)
C14 0.0458(12) 0.0574(15) 0.0529(13) 0.0043(11) 0.0030(10) 0.0026(11)
C15 0.0421(11) 0.0454(13) 0.0505(12) 0.0000(10) 0.0030(9) -0.0067(10)
O16 0.0850(13) 0.0490(10) 0.0666(11) -0.0061(8) -0.0145(10) -0.0176(10)
C17 0.084(2) 0.086(2) 0.0691(18) 0.0009(17) -0.0197(16) 0.0184(19)
C18 0.0505(13) 0.0418(12) 0.0681(15) 0.0015(11) -0.0062(11) 0.0103(11)
C19 0.0418(11) 0.0376(12) 0.0579(13) -0.0026(9) -0.0018(9) 0.0082(9)
C20 0.0405(11) 0.0408(12) 0.0514(12) -0.0051(9) 0.0013(9) 0.0027(9)
N21 0.0457(10) 0.0435(10) 0.0515(10) -0.0096(8) -0.0035(8) 0.0062(8)
N22 0.0550(12) 0.0562(14) 0.0734(14) -0.0192(11) -0.0145(11) 0.0121(10)
N23 0.0570(12) 0.0541(13) 0.0765(14) -0.0192(11) -0.0145(11) 0.0091(11)
C24 0.0549(12) 0.0455(13) 0.0477(12) -0.0055(10) -0.0029(10) 0.0062(11)
C25 0.0483(12) 0.0479(13) 0.0535(13) -0.0084(10) -0.0018(10) 0.0082(10)
C26 0.0644(15) 0.0473(14) 0.0431(11) -0.0009(9) 0.0016(10) 0.0068(11)
C27 0.0635(15) 0.0462(14) 0.0558(14) -0.0007(11) 0.0008(11) -0.0007(12)
C28 0.086(2) 0.0474(15) 0.0626(16) -0.0016(12) 0.0068(14) -0.0055(14)
C29 0.093(2) 0.0416(13) 0.0676(16) 0.0014(12) 0.0120(15) 0.0112(14)
C30 0.082(2) 0.0610(19) 0.079(2) 0.0006(15) -0.0103(16) 0.0214(16)
C31 0.0715(17) 0.0557(17) 0.0788(18) -0.0127(13) -0.0178(15) 0.0142(14)
C32 0.0692(15) 0.0526(14) 0.0465(12) -0.0033(11) 0.0099(11) -0.0012(13)
C33 0.0675(16) 0.0480(14) 0.0478(13) 0.0083(10) 0.0013(11) -0.0012(12)
C34 0.0529(13) 0.0378(12) 0.0534(13) 0.0066(9) 0.0017(10) 0.0053(10)
C35 0.092(2) 0.0398(13) 0.0640(15) 0.0123(12) 0.0084(14) 0.0047(14)
C36 0.0560(16) 0.072(2) 0.088(2) 0.0223(16) -0.0077(15) 0.0116(14)
O1 0.299(8) 0.162(5) 0.180(5) -0.013(4) -0.011(5) -0.037(6)
C2 0.175(7) 0.169(8) 0.224(9) -0.031(7) -0.012(7) 0.027(6)

loop_
_atom_type_symbol
_atom_type_scat_dispersion_real
_atom_type_scat_dispersion_imag
_atom_type_scat_Cromer_Mann_a1
_atom_type_scat_Cromer_Mann_b1
_atom_type_scat_Cromer_Mann_a2
_atom_type_scat_Cromer_Mann_b2
_atom_type_scat_Cromer_Mann_a3
_atom_type_scat_Cromer_Mann_b3
_atom_type_scat_Cromer_Mann_a4
_atom_type_scat_Cromer_Mann_b4
_atom_type_scat_Cromer_Mann_c
_atom_type_scat_source
C 0.0181 0.0091 2.3100 20.8439 1.0200 10.2075 1.5886 0.5687 0.8650 51.6512 0.2156 'International Tables Vol C 4.2.6.8 and 6.1.1.4'
H 0.0000 0.0000 0.4930 10.5109 0.3229 26.1257 0.1402 3.1424 0.0408 57.7998 0.0030 'International Tables Vol C 4.2.6.8 and 6.1.1.4'
O 0.0492 0.0322 3.0485 13.2771 2.2868 5.7011 1.5463 0.3239 0.8670 32.9089 0.2508 'International Tables Vol C 4.2.6.8 and 6.1.1.4'
N 0.0311 0.0180 12.2126 0.0057 3.1322 9.8933 2.0125 28.9975 1.1663 0.5826 -11.5290 'International Tables Vol C 4.2.6.8 and 6.1.1.4'

loop_
_geom_angle_atom_site_label_1
_geom_angle_atom_site_label_2
_geom_angle_atom_site_label_3
_geom_angle
_geom_angle_publ_flag
C37 O17 C8 114.38(15) yes
O17 C37 O3 106.71(16) yes
O17 C37 C4 104.97(17) yes
O3 C37 C4 108.37(17) yes
O17 C37 C10 107.68(17) yes
O3 C37 C10 114.22(18) yes
C4 C37 C10 114.23(16) yes
C37 O3 H31 113.9 no
C37 C4 O5 115.03(18) yes
C37 C4 C6 109.04(17) yes
O5 C4 C6 111.42(18) yes
C37 C4 H41 104.8 no
O5 C4 H41 106.4 no
C6 C4 H41 109.9 no
C4 O5 H51 111.5 no
C4 C6 C7 110.57(17) yes
C4 C6 C34 111.90(18) yes
C7 C6 C34 117.39(18) yes
C4 C6 H61 104.9 no
C7 C6 H61 106.2 no
C34 C6 H61 104.8 no
C6 C7 C8 108.53(17) yes
C6 C7 C9 106.71(16) yes
C8 C7 C9 106.79(18) yes
C6 C7 C20 108.07(18) yes
C8 C7 C20 115.73(17) yes
C9 C7 C20 110.64(16) yes
C7 C8 O17 109.86(17) yes
C7 C8 H81 109.5 no
O17 C8 H81 109.5 no
C7 C8 H82 109.4 no
O17 C8 H82 108.7 no
H81 C8 H82 110.0 no
C7 C9 C10 108.70(16) yes
C7 C9 C19 113.26(18) yes
C10 C9 C19 111.07(18) yes
C7 C9 H91 109.8 no
C10 C9 H91 105.7 no
C19 C9 H91 108.0 no
C37 C10 C9 107.97(16) yes
C37 C10 C11 114.00(16) yes
C9 C10 C11 110.84(17) yes
C37 C10 C15 115.97(18) yes
C9 C10 C15 109.26(17) yes
C11 C10 C15 98.54(17) yes
C10 C11 O12 106.57(18) yes
C10 C11 C13 101.61(17) yes
O12 C11 C13 111.31(19) yes
C10 C11 H111 111.2 no
O12 C11 H111 113.8 no
C13 C11 H111 111.6 no
C11 O12 H121 117.1 no
C11 C13 C14 100.59(19) yes
C11 C13 C18 110.2(2) yes
C14 C13 C18 111.7(2) yes
C11 C13 H131 110.5 no
C14 C13 H131 111.2 no
C18 C13 H131 112.1 no
C13 C14 C15 106.80(19) yes
C13 C14 C17 130.8(3) yes
C15 C14 C17 122.4(3) yes
C10 C15 C14 107.80(19) yes
C10 C15 O16 127.2(2) yes
C14 C15 O16 125.0(2) yes
C14 C17 H172 120.1 no
C14 C17 H171 118.9 no
H172 C17 H171 121.0 no
C13 C18 C19 113.56(19) yes
C13 C18 H181 109.2 no
C19 C18 H181 108.6 no
C13 C18 H182 109.5 no
C19 C18 H182 107.0 no
H181 C18 H182 108.9 no
C9 C19 C18 115.4(2) yes
C9 C19 H192 108.7 no
C18 C19 H192 107.9 no
C9 C19 H191 107.3 no
C18 C19 H191 107.9 no
H192 C19 H191 109.7 no
C7 C20 N21 114.50(19) yes
C7 C20 C32 114.91(19) yes
N21 C20 C32 107.22(19) yes
C7 C20 H201 107.0 no
N21 C20 H201 104.3 no
C32 C20 H201 108.2 no
C20 N21 N22 120.74(18) yes
C20 N21 C25 129.1(2) yes
N22 N21 C25 110.15(19) yes
N21 N22 N23 107.58(19) yes
N22 N23 C24 109.1(2) yes
N23 C24 C25 107.5(2) yes
N23 C24 C26 121.5(2) yes
C25 C24 C26 130.8(2) yes
C24 C25 N21 105.6(2) yes
C24 C25 H251 128.8 no
N21 C25 H251 125.5 no
C24 C26 C27 121.5(2) yes
C24 C26 C31 120.3(2) yes
C27 C26 C31 118.2(3) yes
C26 C27 C28 121.0(3) yes
C26 C27 H271 118.1 no
C28 C27 H271 120.7 no
C27 C28 C29 120.2(3) yes
C27 C28 H281 120.9 no
C29 C28 H281 118.9 no
C28 C29 C30 119.7(3) yes
C28 C29 H291 119.0 no
C30 C29 H291 121.0 no
C29 C30 C31 120.4(3) yes
C29 C30 H301 120.3 no
C31 C30 H301 119.2 no
C26 C31 C30 120.4(3) yes
C26 C31 H311 119.7 no
C30 C31 H311 119.9 no
C20 C32 C33 125.5(2) yes
C20 C32 H321 117.1 no
C33 C32 H321 117.4 no
C32 C33 C34 124.5(2) yes
C32 C33 H331 117.1 no
C34 C33 H331 118.4 no
C6 C34 C33 108.87(19) yes
C6 C34 C35 107.5(2) yes
C33 C34 C35 108.5(2) yes
C6 C34 C36 116.2(2) yes
C33 C34 C36 108.0(2) yes
C35 C34 C36 107.4(2) yes
C34 C35 H351 108.6 no
C34 C35 H352 109.5 no
H351 C35 H352 112.3 no
C34 C35 H353 108.2 no
H351 C35 H353 108.1 no
H352 C35 H353 110.1 no
C34 C36 H361 109.5 no
C34 C36 H363 110.7 no
H361 C36 H363 108.8 no
C34 C36 H362 112.4 no
H361 C36 H362 107.1 no
H363 C36 H362 108.2 no

loop_
_geom_bond_atom_site_label_1
_geom_bond_atom_site_label_2
_geom_bond_distance
_geom_bond_publ_flag
O17 C37 1.449(3) yes
O17 C8 1.438(3) yes
C37 O3 1.387(3) yes
C37 C4 1.532(3) yes
C37 C10 1.542(3) yes
O3 H31 0.829 no
C4 O5 1.415(3) yes
C4 C6 1.537(3) yes
C4 H41 0.986 no
O5 H51 0.820 no
C6 C7 1.560(3) yes
C6 C34 1.562(3) yes
C6 H61 0.965 no
C7 C8 1.529(3) yes
C7 C9 1.573(3) yes
C7 C20 1.549(3) yes
C8 H81 0.969 no
C8 H82 0.978 no
C9 C10 1.576(3) yes
C9 C19 1.537(3) yes
C9 H91 0.996 no
C10 C11 1.551(3) yes
C10 C15 1.539(3) yes
C11 O12 1.430(3) yes
C11 C13 1.535(3) yes
C11 H111 0.975 no
O12 H121 0.817 no
C13 C14 1.498(4) yes
C13 C18 1.530(4) yes
C13 H131 0.947 no
C14 C15 1.488(4) yes
C14 C17 1.312(4) yes
C15 O16 1.206(3) yes
C17 H172 0.941 no
C17 H171 0.929 no
C18 C19 1.528(4) yes
C18 H181 0.966 no
C18 H182 0.956 no
C19 H192 0.963 no
C19 H191 0.989 no
C20 N21 1.486(3) yes
C20 C32 1.508(3) yes
C20 H201 0.978 no
N21 N22 1.344(3) yes
N21 C25 1.345(3) yes
N22 N23 1.308(3) yes
N23 C24 1.364(3) yes
C24 C25 1.365(4) yes
C24 C26 1.480(3) yes
C25 H251 0.954 no
C26 C27 1.379(4) yes
C26 C31 1.388(4) yes
C27 C28 1.383(4) yes
C27 H271 0.944 no
C28 C29 1.369(5) yes
C28 H281 0.928 no
C29 C30 1.368(5) yes
C29 H291 0.965 no
C30 C31 1.386(4) yes
C30 H301 0.942 no
C31 H311 0.913 no
C32 C33 1.323(4) yes
C32 H321 0.933 no
C33 C34 1.499(4) yes
C33 H331 0.942 no
C34 C35 1.538(4) yes
C34 C36 1.552(4) yes
C35 H351 0.957 no
C35 H352 0.945 no
C35 H353 0.965 no
C36 H361 0.959 no
C36 H363 0.954 no
C36 H362 0.960 no
O1 C2 1.467(11) yes

loop_
_geom_hbond_atom_site_label_D
_geom_hbond_atom_site_label_H
_geom_hbond_atom_site_label_A
_geom_hbond_site_symmetry_A
_geom_hbond_angle_DHA
_geom_hbond_distance_DH
_geom_hbond_distance_HA
_geom_hbond_distance_DA
_geom_hbond_publ_flag
C13 H131 O3 2_546 149.70(7) 0.947 2.587 3.438(4) yes
C18 H181 O12 1_655 167.48(7) 0.966 2.564 3.513(4) yes
C18 H182 O16 2_646 127.78(8) 0.956 2.544 3.220(4) yes
O3 H31 O12 . 137.97(7) 0.829 1.963 2.637(4) yes
O12 H121 O5 2_546 159.68(8) 0.817 1.911 2.692(4) yes
O5 H51 C15 . 139.43(6) 0.820 2.482 3.151(4) yes
O5 H51 O16 . 163.86(8) 0.820 1.806 2.603(4) yes
